data_1558464
loop_
_publ_author_name
'Jin, Shengfei'
'Dang, Hang T.'
'Haug, Graham C.'
'Nguyen, Viet D.'
'Arman, Hadi'
'Larionov, Oleg V.'

_publ_section_title
;
 Deoxygenative \a-Alkylation and \a-Arylation of 1,2-Dicarbonyls
;
_journal_name_full 'Chemical Science'
_journal_paper_doi 10.1039/D0SC03118F
_journal_year 2020
_chemical_formula_moiety 'C16 H14 F O2'
_chemical_formula_sum 'C16 H14 F O2'
_chemical_formula_weight 257.27
_space_group_crystal_system monoclinic
_space_group_IT_number 14
_space_group_name_Hall '-P 2yn'
_space_group_name_H-M_alt 'P 1 21/n 1'
_atom_sites_solution_hydrogens mixed
_atom_sites_solution_primary direct
_audit_creation_date 2020-01-29
_audit_creation_method
;
Olex2 1.3-ac4
(compiled 2019.10.09 svn.r3662 for Rigaku Oxford Diffraction, GUI svn.r5959)
;
_audit_update_record
;
2020-03-07 deposited with the CCDC.	2020-07-01 downloaded from the CCDC.
;
_cell_angle_alpha 90
_cell_angle_beta 107.690(2)
_cell_angle_gamma 90
_cell_formula_units_Z 4
_cell_length_a 5.64360(10)
_cell_length_b 36.3180(5)
_cell_length_c 6.67680(10)
_cell_measurement_reflns_used 8607
_cell_measurement_temperature 100.00(10)
_cell_measurement_theta_max 75.0710
_cell_measurement_theta_min 2.4210
_cell_volume 1303.79(4)
_computing_cell_refinement 'CrysAlisPro 1.171.40.63a (Rigaku OD, 2019)'
_computing_data_collection 'CrysAlisPro 1.171.40.63a (Rigaku OD, 2019)'
_computing_data_reduction 'CrysAlisPro 1.171.40.63a (Rigaku OD, 2019)'
_computing_molecular_graphics 'Olex2 1.3-ac4 (Dolomanov et al., 2009)'
_computing_publication_material 'Olex2 1.3-ac4 (Dolomanov et al., 2009)'
_computing_structure_refinement 'ShelXL 2018/3 (Sheldrick, 2015)'
_computing_structure_solution 'ShelXS n/a (Sheldrick, 2008)'
_diffrn_ambient_environment N~2~
_diffrn_ambient_temperature 100.00(10)
_diffrn_detector 'Hybrid Pixel Array Detector'
_diffrn_detector_area_resol_mean 10.0000
_diffrn_detector_type HyPix
_diffrn_measured_fraction_theta_full 0.997
_diffrn_measured_fraction_theta_max 0.966
_diffrn_measurement_details
;
List of Runs (angles in degrees, time in seconds):

  # Type    Start    End  Width  t~exp~   \w     \q     \k     \f   Frames
#--------------------------------------------------------------------------
  1  \w    -81.00   3.00   0.50    0.05    --  -46.87 105.00 168.00  168
  2  \w     18.00  85.00   0.50    0.05    --   46.87-105.00  68.00  134
  3  \w    -81.00 -15.00   0.50    0.21    --  -88.50 105.00 168.00  132
  4  \w   -160.00 -83.00   0.50    0.21    --  -88.50-105.00  68.00  154
  5  \w    105.00 178.00   0.50    0.21    --  106.69 105.00 168.00  146
  6  \w     34.00 106.00   0.50    0.21    --  106.69-105.00  68.00  144
  7  \w   -120.00 -87.00   0.50    0.05    --  -46.87-125.00-150.00   66
  8  \w   -120.00 -83.00   0.50    0.05    --  -46.87 -57.00   0.00   74
  9  \w     83.00 120.00   0.50    0.05    --   46.87  57.00-180.00   74
 10  \w     83.00 120.00   0.50    0.05    --   46.87  57.00 150.00   74
 11  \w     83.00 120.00   0.50    0.05    --   46.87  57.00-120.00   74
 12  \w    -51.00 -16.00   0.50    0.21    --  -88.50  45.00 -30.00   70
 13  \w    -51.00 -16.00   0.50    0.21    --  -88.50  45.00 150.00   70
 14  \w    -51.00 -16.00   0.50    0.21    --  -88.50  45.00  30.00   70
 15  \w    -51.00 -16.00   0.50    0.21    --  -88.50  45.00 -60.00   70
 16  \w    -51.00 -16.00   0.50    0.21    --  -88.50  45.00   0.00   70
 17  \w    -51.00 -16.00   0.50    0.21    --  -88.50  45.00 120.00   70
 18  \w     34.00 101.00   0.50    0.21    --  106.69 -77.00  90.00  134
 19  \w     92.00 178.00   0.50    0.21    --  106.69  45.00 -30.00  172
 20  \w     34.00  71.00   0.50    0.21    --  106.69 -61.00 120.00   74
 21  \w     34.00  71.00   0.50    0.21    --  106.69 -61.00-150.00   74
 22  \w     95.00 178.00   0.50    0.21    --  106.69 125.00 -60.00  166
 23  \w     34.00  71.00   0.50    0.21    --  106.69 -61.00  90.00   74
 24  \w     34.00  71.00   0.50    0.21    --  106.69 -61.00-180.00   74
 25  \w     34.00  71.00   0.50    0.21    --  106.69 -61.00 -90.00   74
 26  \w     34.00  71.00   0.50    0.21    --  106.69 -61.00 -30.00   74
 27  \w     32.00 121.00   0.50    0.05    --   46.87  37.00 -30.00  178
 28  \w     32.00 121.00   0.50    0.05    --   46.87  37.00  90.00  178
 29  \w     83.00 120.00   0.50    0.05    --   46.87  57.00-150.00   74
 30  \w     32.00 121.00   0.50    0.05    --   46.87  37.00-180.00  178
 31  \w     83.00 120.00   0.50    0.05    --   46.87  57.00 120.00   74
 32  \w   -163.00-103.00   0.50    0.21    --  -88.50 -30.00  90.00  120
;
_diffrn_measurement_device 'four-circle diffractometer'
_diffrn_measurement_device_type 'XtaLAB Synergy, Dualflex, HyPix'
_diffrn_measurement_method '\w scans'
_diffrn_orient_matrix_type 'CrysAlisPro convention (1999,Acta A55,543-557)'
_diffrn_orient_matrix_UB_11 0.2525481000
_diffrn_orient_matrix_UB_12 0.0193593000
_diffrn_orient_matrix_UB_13 0.0365939000
_diffrn_orient_matrix_UB_21 0.1125178000
_diffrn_orient_matrix_UB_22 -0.0361342000
_diffrn_orient_matrix_UB_23 -0.0510620000
_diffrn_orient_matrix_UB_31 -0.0752497000
_diffrn_orient_matrix_UB_32 0.0109162000
_diffrn_orient_matrix_UB_33 -0.2338760000
_diffrn_radiation_monochromator mirror
_diffrn_radiation_probe x-ray
_diffrn_radiation_type 'Cu K\a'
_diffrn_radiation_wavelength 1.54184
_diffrn_reflns_av_R_equivalents 0.0368
_diffrn_reflns_av_unetI/netI 0.0220
_diffrn_reflns_Laue_measured_fraction_full 0.997
_diffrn_reflns_Laue_measured_fraction_max 0.966
_diffrn_reflns_limit_h_max 7
_diffrn_reflns_limit_h_min -6
_diffrn_reflns_limit_k_max 44
_diffrn_reflns_limit_k_min -45
_diffrn_reflns_limit_l_max 5
_diffrn_reflns_limit_l_min -8
_diffrn_reflns_number 15026
_diffrn_reflns_point_group_measured_fraction_full 0.997
_diffrn_reflns_point_group_measured_fraction_max 0.966
_diffrn_reflns_theta_full 67.684
_diffrn_reflns_theta_max 76.520
_diffrn_reflns_theta_min 2.433
_diffrn_source 'micro-focus sealed X-ray tube'
_diffrn_source_type 'PhotonJet (Cu) X-ray Source'
_exptl_absorpt_coefficient_mu 0.783
_exptl_absorpt_correction_T_max 1.000
_exptl_absorpt_correction_T_min 0.671
_exptl_absorpt_correction_type gaussian
_exptl_absorpt_process_details
;
CrysAlisPro 1.171.40.63a (Rigaku Oxford Diffraction, 2019)
Numerical absorption correction based on gaussian integration over
			a multifaceted crystal model
Empirical absorption correction using spherical harmonics,
 implemented in SCALE3 ABSPACK scaling algorithm.
;
_exptl_crystal_colour 'clear colourless'
_exptl_crystal_colour_lustre clear
_exptl_crystal_colour_primary colourless
_exptl_crystal_density_diffrn 1.311
_exptl_crystal_description plate
_exptl_crystal_F_000 540
_exptl_crystal_size_max 0.145
_exptl_crystal_size_mid 0.057
_exptl_crystal_size_min 0.048
_refine_diff_density_max 0.460
_refine_diff_density_min -0.398
_refine_diff_density_rms 0.052
_refine_ls_extinction_method none
_refine_ls_goodness_of_fit_ref 1.046
_refine_ls_hydrogen_treatment constr
_refine_ls_matrix_type full
_refine_ls_number_parameters 183
_refine_ls_number_reflns 2642
_refine_ls_number_restraints 0
_refine_ls_restrained_S_all 1.046
_refine_ls_R_factor_all 0.0621
_refine_ls_R_factor_gt 0.0600
_refine_ls_shift/su_max 0.000
_refine_ls_shift/su_mean 0.000
_refine_ls_structure_factor_coef Fsqd
_refine_ls_weighting_details 'w=1/[\s^2^(Fo^2^)+(0.0200P)^2^+2.2000P] where P=(Fo^2^+2Fc^2^)/3'
_refine_ls_weighting_scheme calc
_refine_ls_wR_factor_gt 0.1248
_refine_ls_wR_factor_ref 0.1258
_reflns_Friedel_coverage 0.000
_reflns_number_gt 2515
_reflns_number_total 2642
_reflns_threshold_expression 'I > 2\s(I)'
_cod_data_source_file d0sc03118f2.cif
_cod_data_source_block hpd073a
_cod_database_code 1558464
_shelx_shelxl_version_number 2018/3
_chemical_oxdiff_formula C20H20N1O2F1
_chemical_oxdiff_usercomment G451-5
_shelx_space_group_comment
;
The symmetry employed for this shelxl refinement is uniquely defined
by the following loop, which should always be used as a source of
symmetry information in preference to the above space-group names.
They are only intended as comments.
;
_shelx_estimated_absorpt_t_max 0.963
_shelx_estimated_absorpt_t_min 0.895
_reflns_odcompleteness_completeness 99.96
_reflns_odcompleteness_iscentric 1
_reflns_odcompleteness_theta 66.97
_olex2_refinement_description
;
1. Fixed Uiso
 At 1.2 times of:
  All C(H) groups, All C(H,H) groups
 At 1.5 times of:
  All C(H,H,H) groups, All O(H) groups
2. Uiso/Uaniso restraints and constraints
Uanis(C10A) = Uanis(C9A) = Uanis(C10B) = Uanis(C9B)
3. Others
 Fixed Sof: F1A(0.75) F1B(0.25) C10A(0.9) H10A(0.9) H10B(0.9) H10C(0.9)
 C9A(0.9) H9AA(0.9) H9AB(0.9) H7A(0.9) H7B(0.1) C9B(0.1) H9BA(0.1) H9BB(0.1)
 C10B(0.1) H10D(0.1) H10E(0.1) H10F(0.1)
4.a Riding coordinates:
 O1(H1)
4.b Ternary CH refined with riding coordinates:
 C7(H7A), C7(H7B)
4.c Secondary CH2 refined with riding coordinates:
 C9A(H9AA,H9AB), C9B(H9BA,H9BB)
4.d Aromatic/amide H refined with riding coordinates:
 C12(H12), C15(H15), C16(H16), C6(H6), C14(H14), C2(H2), C13(H13)
4.e Idealised Me refined as rotating group:
 C10A(H10A,H10B,H10C), C10B(H10D,H10E,H10F)
;
_olex2_exptl_crystal_mounting_method 'nylon loop'
_olex2_submission_special_instructions 'No special instructions were received'
_oxdiff_exptl_absorpt_empirical_details
;
Empirical correction (ABSPACK) includes:
- Absorption correction using spherical harmonics
- Frame scaling
;
_oxdiff_exptl_absorpt_empirical_full_max 1.394
_oxdiff_exptl_absorpt_empirical_full_min 0.846

loop_
_space_group_symop_operation_xyz
'x, y, z'
'-x+1/2, y+1/2, -z+1/2'
'-x, -y, -z'
'x-1/2, -y-1/2, z-1/2'

loop_
_atom_site_label
_atom_site_type_symbol
_atom_site_fract_x
_atom_site_fract_y
_atom_site_fract_z
_atom_site_U_iso_or_equiv
_atom_site_adp_type
_atom_site_occupancy
_atom_site_site_symmetry_order
_atom_site_calc_flag
_atom_site_refinement_flags_posn
_atom_site_refinement_flags_adp
_atom_site_refinement_flags_occupancy
_atom_site_disorder_assembly
_atom_site_disorder_group
F1A F 1.2554(3) 0.12689(5) 0.3611(3) 0.0308(4) Uani 0.75 1 d . . P . .
O2 O 0.3515(3) 0.03709(4) -0.1234(3) 0.0355(4) Uani 1 1 d . . . . .
O1 O 0.7470(3) 0.02157(4) -0.0766(3) 0.0362(4) Uani 1 1 d . . . . .
H1 H 0.732031 0.009341 0.025725 0.054 Uiso 1 1 d R U . . .
F1B F 0.4734(9) 0.18110(13) 0.1606(7) 0.0261(10) Uani 0.25 1 d . . P . .
C4 C 0.8681(4) 0.15667(5) 0.2709(3) 0.0230(4) Uani 1 1 d . . . . .
C5 C 0.6255(4) 0.15792(6) 0.1348(3) 0.0271(5) Uani 1 1 d . . . . .
C12 C 1.1662(4) 0.20374(6) 0.4829(3) 0.0249(4) Uani 1 1 d . . . . .
H12 H 1.253756 0.203093 0.381900 0.030 Uiso 1 1 calc R U . . .
C11 C 0.9559(4) 0.18160(5) 0.4552(3) 0.0223(4) Uani 1 1 d . . . . .
C15 C 0.9151(4) 0.20567(6) 0.7809(3) 0.0265(5) Uani 1 1 d . . . . .
H15 H 0.829404 0.206175 0.883283 0.032 Uiso 1 1 calc R U . . .
C16 C 0.8309(4) 0.18301(6) 0.6061(3) 0.0242(4) Uani 1 1 d . . . . .
H16 H 0.686698 0.168336 0.588988 0.029 Uiso 1 1 calc R U . . .
C6 C 0.5418(4) 0.13363(6) -0.0329(3) 0.0289(5) Uani 1 1 d . . . . .
H6 H 0.375786 0.135385 -0.123380 0.035 Uiso 1 1 calc R U . . .
C10A C 0.6620(6) 0.04884(7) -0.5695(4) 0.0361(5) Uani 0.9 1 d . . P A 1
H10A H 0.774825 0.047825 -0.655640 0.054 Uiso 0.9 1 calc R U P A 1
H10B H 0.499108 0.057934 -0.654849 0.054 Uiso 0.9 1 calc R U P A 1
H10C H 0.643522 0.024136 -0.517128 0.054 Uiso 0.9 1 calc R U P A 1
C14 C 1.1237(4) 0.22756(6) 0.8070(3) 0.0269(5) Uani 1 1 d . . . . .
H14 H 1.181035 0.243043 0.926649 0.032 Uiso 1 1 calc R U . . .
C1 C 0.6995(5) 0.10685(6) -0.0687(3) 0.0275(5) Uani 1 1 d . . . . .
C3 C 1.0230(4) 0.12997(6) 0.2277(3) 0.0267(5) Uani 1 1 d . . . . .
C8 C 0.5578(5) 0.04326(6) -0.1438(3) 0.0276(5) Uani 1 1 d . . . . .
C2 C 0.9441(5) 0.10522(6) 0.0635(4) 0.0304(5) Uani 1 1 d . . . . .
H2 H 1.055572 0.087242 0.040818 0.036 Uiso 1 1 calc R U . . .
C13 C 1.2482(4) 0.22666(6) 0.6567(3) 0.0279(5) Uani 1 1 d . . . . .
H13 H 1.390021 0.241797 0.672862 0.033 Uiso 1 1 calc R U . . .
C9A C 0.7684(6) 0.07470(7) -0.3843(4) 0.0361(5) Uani 0.9 1 d . . P A 1
H9AA H 0.931920 0.065156 -0.298013 0.043 Uiso 0.9 1 calc R U P A 1
H9AB H 0.796005 0.099190 -0.438410 0.043 Uiso 0.9 1 calc R U P A 1
C7 C 0.6013(5) 0.07904(6) -0.2461(3) 0.0331(5) Uani 1 1 d . . . . .
H7A H 0.436199 0.088084 -0.336782 0.040 Uiso 0.9 1 calc R U P A 1
H7B H 0.768681 0.071943 -0.255918 0.040 Uiso 0.1 1 calc R U P A 2
C9B C 0.510(5) 0.0840(7) -0.429(4) 0.0361(5) Uani 0.1 1 d . . P A 2
H9BA H 0.605301 0.104393 -0.466521 0.043 Uiso 0.1 1 calc R U P A 2
H9BB H 0.341268 0.093653 -0.446587 0.043 Uiso 0.1 1 calc R U P A 2
C10B C 0.481(6) 0.0541(7) -0.602(4) 0.0361(5) Uani 0.1 1 d . . P A 2
H10D H 0.318433 0.056793 -0.708854 0.054 Uiso 0.1 1 calc R U P A 2
H10E H 0.493144 0.029550 -0.538698 0.054 Uiso 0.1 1 calc R U P A 2
H10F H 0.612823 0.057050 -0.668537 0.054 Uiso 0.1 1 calc R U P A 2

loop_
_atom_site_aniso_label
_atom_site_aniso_U_11
_atom_site_aniso_U_22
_atom_site_aniso_U_33
_atom_site_aniso_U_23
_atom_site_aniso_U_13
_atom_site_aniso_U_12
F1A 0.0336(9) 0.0279(9) 0.0312(9) -0.0017(7) 0.0103(7) 0.0060(7)
O2 0.0453(10) 0.0309(9) 0.0338(9) 0.0029(7) 0.0174(8) -0.0081(7)
O1 0.0497(11) 0.0315(9) 0.0344(9) 0.0019(7) 0.0234(8) -0.0054(8)
F1B 0.031(3) 0.029(2) 0.020(2) -0.0014(19) 0.010(2) 0.008(2)
C4 0.0322(11) 0.0202(9) 0.0212(10) 0.0001(8) 0.0151(8) -0.0030(8)
C5 0.0337(12) 0.0298(11) 0.0220(10) 0.0017(9) 0.0148(9) -0.0035(9)
C12 0.0311(11) 0.0228(10) 0.0257(10) 0.0002(8) 0.0160(9) -0.0006(8)
C11 0.0300(11) 0.0171(9) 0.0219(10) 0.0012(8) 0.0110(8) 0.0021(8)
C15 0.0386(12) 0.0233(10) 0.0223(10) 0.0012(8) 0.0163(9) 0.0007(9)
C16 0.0307(11) 0.0212(10) 0.0243(10) 0.0026(8) 0.0140(9) 0.0000(8)
C6 0.0358(12) 0.0313(11) 0.0228(10) 0.0013(9) 0.0135(9) -0.0069(10)
C10A 0.0590(13) 0.0297(9) 0.0267(9) -0.0026(8) 0.0235(9) -0.0063(9)
C14 0.0376(12) 0.0230(10) 0.0206(10) -0.0018(8) 0.0095(9) -0.0002(9)
C1 0.0451(13) 0.0221(10) 0.0194(10) 0.0012(8) 0.0158(9) -0.0092(9)
C3 0.0340(12) 0.0225(10) 0.0270(11) 0.0004(8) 0.0143(9) -0.0004(9)
C8 0.0438(13) 0.0226(10) 0.0193(10) -0.0031(8) 0.0139(9) -0.0035(9)
C2 0.0469(14) 0.0207(10) 0.0300(11) -0.0019(9) 0.0213(10) 0.0006(9)
C13 0.0308(11) 0.0254(11) 0.0289(11) -0.0021(9) 0.0114(9) -0.0034(9)
C9A 0.0590(13) 0.0297(9) 0.0267(9) -0.0026(8) 0.0235(9) -0.0063(9)
C7 0.0554(15) 0.0255(11) 0.0220(11) -0.0010(9) 0.0170(10) -0.0095(10)
C9B 0.0590(13) 0.0297(9) 0.0267(9) -0.0026(8) 0.0235(9) -0.0063(9)
C10B 0.0590(13) 0.0297(9) 0.0267(9) -0.0026(8) 0.0235(9) -0.0063(9)

loop_
_atom_type_symbol
_atom_type_description
_atom_type_scat_dispersion_real
_atom_type_scat_dispersion_imag
_atom_type_scat_source
C C 0.0181 0.0091 'International Tables Vol C Tables 4.2.6.8 and 6.1.1.4'
H H 0.0000 0.0000 'International Tables Vol C Tables 4.2.6.8 and 6.1.1.4'
F F 0.0727 0.0534 'International Tables Vol C Tables 4.2.6.8 and 6.1.1.4'
O O 0.0492 0.0322 'International Tables Vol C Tables 4.2.6.8 and 6.1.1.4'

loop_
_exptl_crystal_face_index_h
_exptl_crystal_face_index_k
_exptl_crystal_face_index_l
_exptl_crystal_face_perp_dist
-2 18 0 0.0059
3 15 0 0.0243
1 -2 4 0.0789
-3 -15 0 0.0300
1 1 -4 0.0509
-2 9 4 0.0757
2 -18 0 0.0403

loop_
_geom_angle_atom_site_label_1
_geom_angle_atom_site_label_2
_geom_angle_atom_site_label_3
_geom_angle
_geom_angle_site_symmetry_1
_geom_angle_site_symmetry_3
_geom_angle_publ_flag
C8 O1 H1 109.2 . . ?
C5 C4 C11 122.28(19) . . ?
C3 C4 C5 116.17(19) . . ?
C3 C4 C11 121.5(2) . . ?
F1B C5 C4 120.7(3) . . ?
F1B C5 C6 117.3(3) . . ?
C6 C5 C4 122.0(2) . . ?
C11 C12 H12 119.7 . . ?
C13 C12 H12 119.7 . . ?
C13 C12 C11 120.62(19) . . ?
C12 C11 C4 121.06(18) . . ?
C16 C11 C4 120.36(19) . . ?
C16 C11 C12 118.58(19) . . ?
C16 C15 H15 119.8 . . ?
C14 C15 H15 119.8 . . ?
C14 C15 C16 120.39(19) . . ?
C11 C16 H16 119.7 . . ?
C15 C16 C11 120.6(2) . . ?
C15 C16 H16 119.7 . . ?
C5 C6 H6 119.9 . . ?
C1 C6 C5 120.3(2) . . ?
C1 C6 H6 119.9 . . ?
H10A C10A H10B 109.5 . . ?
H10A C10A H10C 109.5 . . ?
H10B C10A H10C 109.5 . . ?
C9A C10A H10A 109.5 . . ?
C9A C10A H10B 109.5 . . ?
C9A C10A H10C 109.5 . . ?
C15 C14 H14 120.3 . . ?
C15 C14 C13 119.5(2) . . ?
C13 C14 H14 120.3 . . ?
C6 C1 C2 119.0(2) . . ?
C6 C1 C7 119.8(2) . . ?
C2 C1 C7 121.2(2) . . ?
F1A C3 C4 117.85(19) . . ?
F1A C3 C2 118.9(2) . . ?
C2 C3 C4 123.1(2) . . ?
O2 C8 O1 124.0(2) . . ?
O2 C8 C7 119.4(2) . . ?
O1 C8 C7 116.5(2) . . ?
C1 C2 H2 120.3 . . ?
C3 C2 C1 119.5(2) . . ?
C3 C2 H2 120.3 . . ?
C12 C13 C14 120.3(2) . . ?
C12 C13 H13 119.8 . . ?
C14 C13 H13 119.8 . . ?
C10A C9A H9AA 108.9 . . ?
C10A C9A H9AB 108.9 . . ?
H9AA C9A H9AB 107.8 . . ?
C7 C9A C10A 113.2(2) . . ?
C7 C9A H9AA 108.9 . . ?
C7 C9A H9AB 108.9 . . ?
C1 C7 H7A 107.7 . . ?
C1 C7 H7B 95.4 . . ?
C8 C7 C1 106.65(17) . . ?
C8 C7 H7A 107.7 . . ?
C8 C7 H7B 95.4 . . ?
C9A C7 C1 113.3(2) . . ?
C9A C7 C8 113.6(2) . . ?
C9A C7 H7A 107.7 . . ?
C9B C7 C1 129.8(12) . . ?
C9B C7 C8 120.9(12) . . ?
C9B C7 H7B 95.4 . . ?
C7 C9B H9BA 106.1 . . ?
C7 C9B H9BB 106.1 . . ?
C7 C9B C10B 125(2) . . ?
H9BA C9B H9BB 106.3 . . ?
C10B C9B H9BA 106.1 . . ?
C10B C9B H9BB 106.1 . . ?
C9B C10B H10D 109.5 . . ?
C9B C10B H10E 109.5 . . ?
C9B C10B H10F 109.5 . . ?
H10D C10B H10E 109.5 . . ?
H10D C10B H10F 109.5 . . ?
H10E C10B H10F 109.5 . . ?

loop_
_geom_bond_atom_site_label_1
_geom_bond_atom_site_label_2
_geom_bond_distance
_geom_bond_site_symmetry_2
_geom_bond_publ_flag
F1A C3 1.348(3) . ?
O2 C8 1.233(3) . ?
O1 H1 0.8401 . ?
O1 C8 1.293(3) . ?
F1B C5 1.251(5) . ?
C4 C5 1.395(3) . ?
C4 C11 1.486(3) . ?
C4 C3 1.393(3) . ?
C5 C6 1.391(3) . ?
C12 H12 0.9500 . ?
C12 C11 1.399(3) . ?
C12 C13 1.388(3) . ?
C11 C16 1.395(3) . ?
C15 H15 0.9500 . ?
C15 C16 1.389(3) . ?
C15 C14 1.387(3) . ?
C16 H16 0.9500 . ?
C6 H6 0.9500 . ?
C6 C1 1.387(3) . ?
C10A H10A 0.9800 . ?
C10A H10B 0.9800 . ?
C10A H10C 0.9800 . ?
C10A C9A 1.523(4) . ?
C14 H14 0.9500 . ?
C14 C13 1.389(3) . ?
C1 C2 1.396(3) . ?
C1 C7 1.527(3) . ?
C3 C2 1.383(3) . ?
C8 C7 1.522(3) . ?
C2 H2 0.9500 . ?
C13 H13 0.9500 . ?
C9A H9AA 0.9900 . ?
C9A H9AB 0.9900 . ?
C9A C7 1.515(3) . ?
C7 H7A 1.0000 . ?
C7 H7B 1.0000 . ?
C7 C9B 1.18(2) . ?
C9B H9BA 0.9900 . ?
C9B H9BB 0.9900 . ?
C9B C10B 1.56(3) . ?
C10B H10D 0.9800 . ?
C10B H10E 0.9800 . ?
C10B H10F 0.9800 . ?

loop_
_geom_torsion_atom_site_label_1
_geom_torsion_atom_site_label_2
_geom_torsion_atom_site_label_3
_geom_torsion_atom_site_label_4
_geom_torsion
_geom_torsion_site_symmetry_1
_geom_torsion_site_symmetry_2
_geom_torsion_site_symmetry_3
_geom_torsion_site_symmetry_4
_geom_torsion_publ_flag
F1A C3 C2 C1 176.48(19) . . . . ?
O2 C8 C7 C1 91.8(3) . . . . ?
O2 C8 C7 C9A -142.7(2) . . . . ?
O2 C8 C7 C9B -71.4(16) . . . . ?
O1 C8 C7 C1 -85.9(2) . . . . ?
O1 C8 C7 C9A 39.6(3) . . . . ?
O1 C8 C7 C9B 110.9(16) . . . . ?
F1B C5 C6 C1 -179.0(3) . . . . ?
C4 C5 C6 C1 0.6(3) . . . . ?
C4 C11 C16 C15 178.63(19) . . . . ?
C4 C3 C2 C1 0.8(3) . . . . ?
C5 C4 C11 C12 -125.2(2) . . . . ?
C5 C4 C11 C16 55.6(3) . . . . ?
C5 C4 C3 F1A -177.20(19) . . . . ?
C5 C4 C3 C2 -1.5(3) . . . . ?
C5 C6 C1 C2 -1.3(3) . . . . ?
C5 C6 C1 C7 176.71(19) . . . . ?
C12 C11 C16 C15 -0.6(3) . . . . ?
C11 C4 C5 F1B 2.0(4) . . . . ?
C11 C4 C5 C6 -177.59(19) . . . . ?
C11 C4 C3 F1A 1.2(3) . . . . ?
C11 C4 C3 C2 176.9(2) . . . . ?
C11 C12 C13 C14 0.8(3) . . . . ?
C15 C14 C13 C12 -0.7(3) . . . . ?
C16 C15 C14 C13 0.0(3) . . . . ?
C6 C1 C2 C3 0.6(3) . . . . ?
C6 C1 C7 C8 -102.4(2) . . . . ?
C6 C1 C7 C9A 131.9(2) . . . . ?
C6 C1 C7 C9B 58.7(18) . . . . ?
C10A C9A C7 C1 -176.2(2) . . . . ?
C10A C9A C7 C8 61.9(3) . . . . ?
C14 C15 C16 C11 0.7(3) . . . . ?
C1 C7 C9B C10B 162.9(17) . . . . ?
C3 C4 C5 F1B -179.7(3) . . . . ?
C3 C4 C5 C6 0.8(3) . . . . ?
C3 C4 C11 C12 56.5(3) . . . . ?
C3 C4 C11 C16 -122.7(2) . . . . ?
C8 C7 C9B C10B -38(3) . . . . ?
C2 C1 C7 C8 75.5(3) . . . . ?
C2 C1 C7 C9A -50.1(3) . . . . ?
C2 C1 C7 C9B -123.4(18) . . . . ?
C13 C12 C11 C4 -179.4(2) . . . . ?
C13 C12 C11 C16 -0.1(3) . . . . ?
C7 C1 C2 C3 -177.34(19) . . . . ?

loop_
_exptl_oxdiff_crystal_face_indexfrac_h
_exptl_oxdiff_crystal_face_indexfrac_k
_exptl_oxdiff_crystal_face_indexfrac_l
_exptl_oxdiff_crystal_face_x
_exptl_oxdiff_crystal_face_y
_exptl_oxdiff_crystal_face_z
-2.2858 18.0667 0.1904 -0.2206 -0.9197 0.3247
2.7114 15.0953 -0.1297 0.9723 -0.2337 -0.0089
0.5077 -2.4779 3.8839 0.2224 -0.0517 -0.9736
-2.7148 -15.4547 0.3808 -0.9709 0.2335 -0.0535
0.8114 0.9312 -4.3154 0.0650 0.2780 0.9584
-1.9441 9.0123 3.8231 -0.1766 -0.7396 -0.6495
2.2501 -18.0417 -0.0137 0.2185 0.9058 -0.3631
